data_2241476
loop_
_publ_author_name
'Bhat, Muzzaffar A.'
'Jain, Shalini'
'Srivastava, Sanjay K.'
'Butcher, Ray J.'
'Wikaira, Jan'

_publ_section_title
;
 Poly[\m~2~-aqua-aqua[\m~3~-<i>N</i>-butyl-<i>N</i>-(2-hydroxyethyl)dithiocarbamato-\k^3^<i>O</i>,<i>O</i>':<i>S</i>]sodium]
;
_journal_coeditor_code CV5500
_journal_issue 2
_journal_name_full 'Acta Crystallographica Section E'
_journal_page_first 196
_journal_page_last 198
_journal_paper_doi 10.1107/S2056989016000657
_journal_volume 72
_journal_year 2016
_chemical_formula_iupac '[Na (C7 H14 N O S2) (H2 O)2]'
_chemical_formula_moiety 'C7 H18 N Na O3 S2'
_chemical_formula_sum 'C7 H18 N Na O3 S2'
_chemical_formula_weight 251.33
_chemical_name_systematic
Poly[\m~2~-aqua-aqua[\m~3~-<i>N</i>-butyl-<i>N</i>-(2-hydroxyethyl)dithiocarbamato-\k^3^<i>O</i>,<i>O</i>':<i>S</i>]sodium]
_space_group_crystal_system monoclinic
_space_group_IT_number 14
_space_group_name_Hall '-P 2ybc'
_space_group_name_H-M_alt 'P 1 21/c 1'
_symmetry_space_group_name_Hall '-P 2ybc'
_symmetry_space_group_name_H-M 'P 1 21/c 1'
_atom_sites_solution_hydrogens mixed
_audit_creation_method SHELXL-2014/7
_cell_angle_alpha 90
_cell_angle_beta 101.868(2)
_cell_angle_gamma 90
_cell_formula_units_Z 4
_cell_length_a 15.6223(3)
_cell_length_b 5.83790(10)
_cell_length_c 14.7114(3)
_cell_measurement_reflns_used 4003
_cell_measurement_temperature 120(2)
_cell_measurement_theta_max 76.5510
_cell_measurement_theta_min 3.0830
_cell_volume 1313.02(4)
_computing_cell_refinement
;
CrysAlis PRO (Agilent, 2012)
;
_computing_data_collection
;
CrysAlis PRO (Agilent, 2012)
;
_computing_data_reduction
;
CrysAlis PRO (Agilent, 2012)
;
_computing_molecular_graphics
;
SHELXTL (Sheldrick, 2008)
;
_computing_publication_material
;
SHELXTL (Sheldrick, 2008)
;
_computing_structure_refinement
;
SHELXL2014 (Sheldrick, 2015)
;
_computing_structure_solution
;
SHELXTL (Sheldrick, 2008)
;
_diffrn_ambient_temperature 120(2)
_diffrn_detector_area_resol_mean 10.6501
_diffrn_measured_fraction_theta_full 1.000
_diffrn_measured_fraction_theta_max 0.990
_diffrn_measurement_device_type 'Agilent SuperNova Dual Source diffractometer with an Atlas detector'
_diffrn_measurement_method '\w scans'
_diffrn_radiation_type CuK\a
_diffrn_radiation_wavelength 1.54184
_diffrn_reflns_av_R_equivalents 0.0189
_diffrn_reflns_limit_h_max 17
_diffrn_reflns_limit_h_min -19
_diffrn_reflns_limit_k_max 4
_diffrn_reflns_limit_k_min -7
_diffrn_reflns_limit_l_max 17
_diffrn_reflns_limit_l_min -18
_diffrn_reflns_number 5973
_diffrn_reflns_theta_full 67.500
_diffrn_reflns_theta_max 76.442
_diffrn_reflns_theta_min 2.890
_exptl_absorpt_coefficient_mu 3.901
_exptl_absorpt_correction_T_max 1.00000
_exptl_absorpt_correction_T_min 0.66040
_exptl_absorpt_correction_type multi-scan
_exptl_absorpt_process_details
;
(CrysAlis PRO; Agilent, 2012)
;
_exptl_crystal_colour colorless
_exptl_crystal_density_diffrn 1.271
_exptl_crystal_description
;
chunk
;
_exptl_crystal_F_000 536
_exptl_crystal_size_max 0.39
_exptl_crystal_size_mid 0.31
_exptl_crystal_size_min 0.24
_refine_diff_density_max 0.292
_refine_diff_density_min -0.387
_refine_ls_extinction_coef 0.0041(4)
_refine_ls_extinction_expression Fc^*^=kFc[1+0.001xFc^2^\l^3^/sin(2\q)]^-1/4^
_refine_ls_extinction_method
;
SHELXL2014 (Sheldrick, 2008)
;
_refine_ls_goodness_of_fit_ref 1.052
_refine_ls_hydrogen_treatment mixed
_refine_ls_matrix_type full
_refine_ls_number_parameters 149
_refine_ls_number_reflns 2731
_refine_ls_number_restraints 0
_refine_ls_restrained_S_all 1.052
_refine_ls_R_factor_all 0.0299
_refine_ls_R_factor_gt 0.0288
_refine_ls_shift/su_max 0.001
_refine_ls_shift/su_mean 0.000
_refine_ls_structure_factor_coef Fsqd
_refine_ls_weighting_details 'w=1/[\s^2^(Fo^2^)+(0.0516P)^2^+0.3898P] where P=(Fo^2^+2Fc^2^)/3'
_refine_ls_weighting_scheme calc
_refine_ls_wR_factor_gt 0.0789
_refine_ls_wR_factor_ref 0.0798
_reflns_number_gt 2617
_reflns_number_total 2731
_reflns_threshold_expression 'I > 2\s(I)'
_cod_data_source_file cv5500sup1.cif
_cod_data_source_block I
_cod_database_code 2241476
_shelx_space_group_comment
;
The symmetry employed for this shelxl refinement is uniquely defined
by the following loop, which should always be used as a source of
symmetry information in preference to the above space-group names.
They are only intended as comments.
;

loop_
_space_group_symop_operation_xyz
'x, y, z'
'-x, y+1/2, -z+1/2'
'-x, -y, -z'
'x, -y-1/2, z-1/2'

loop_
_atom_site_type_symbol
_atom_site_label
_atom_site_fract_x
_atom_site_fract_y
_atom_site_fract_z
_atom_site_U_iso_or_equiv
_atom_site_adp_type
_atom_site_calc_flag
_atom_site_occupancy
Na Na1 0.44835(3) 0.26004(8) 0.45654(3) 0.01595(14) Uani d 1
S S1 0.76058(2) 0.34854(5) 0.14289(2) 0.01645(11) Uani d 1
S S2 0.60961(2) 0.50629(5) 0.22351(2) 0.01569(11) Uani d 1
O O1 0.59309(6) 0.09872(16) 0.47496(6) 0.0155(2) Uani d 1
H H1O 0.6306(14) 0.125(4) 0.5218(15) 0.035(5) Uiso d 1
O O1W 0.50061(6) 0.58495(17) 0.39025(6) 0.0172(2) Uani d 1
H H1W1 0.5325(15) 0.551(4) 0.3542(15) 0.039(6) Uiso d 1
H H1W2 0.4670(16) 0.686(4) 0.3609(16) 0.046(6) Uiso d 1
O O2W 0.30199(7) 0.34773(19) 0.44462(7) 0.0220(2) Uani d 1
H H2W1 0.2792(15) 0.233(4) 0.4121(16) 0.041(6) Uiso d 1
H H2W2 0.2843(15) 0.462(4) 0.4197(15) 0.036(6) Uiso d 1
N N1 0.73937(7) 0.23989(18) 0.31192(7) 0.0149(2) Uani d 1
C C1 0.70580(8) 0.3542(2) 0.23350(8) 0.0138(2) Uani d 1
C C2 0.70139(8) 0.2560(2) 0.39489(8) 0.0154(3) Uani d 1
H H2A 0.6735 0.4079 0.3964 0.019 Uiso calc 1
H H2B 0.7485 0.2424 0.4510 0.019 Uiso calc 1
C C3 0.63355(8) 0.0692(2) 0.39629(8) 0.0167(3) Uani d 1
H H3A 0.5884 0.0758 0.3383 0.020 Uiso calc 1
H H3B 0.6621 -0.0828 0.3996 0.020 Uiso calc 1
C C4 0.82101(9) 0.1072(2) 0.32374(9) 0.0197(3) Uani d 1
H H4A 0.8270 0.0440 0.2629 0.024 Uiso calc 1
H H4B 0.8184 -0.0229 0.3662 0.024 Uiso calc 1
C C5 0.90068(9) 0.2546(3) 0.36299(10) 0.0269(3) Uani d 1
H H5A 0.9006 0.3906 0.3228 0.032 Uiso calc 1
H H5B 0.8963 0.3091 0.4256 0.032 Uiso calc 1
C C6 0.98645(11) 0.1266(4) 0.36977(15) 0.0465(5) Uani d 1
H H6A 0.9929 0.0811 0.3067 0.056 Uiso calc 1
H H6B 0.9852 -0.0147 0.4067 0.056 Uiso calc 1
C C7 1.06488(12) 0.2721(5) 0.41491(19) 0.0658(8) Uani d 1
H H7A 1.1185 0.1809 0.4213 0.099 Uiso calc 1
H H7B 1.0576 0.3224 0.4764 0.099 Uiso calc 1
H H7C 1.0689 0.4063 0.3760 0.099 Uiso calc 1

loop_
_atom_site_aniso_label
_atom_site_aniso_U_11
_atom_site_aniso_U_22
_atom_site_aniso_U_33
_atom_site_aniso_U_12
_atom_site_aniso_U_13
_atom_site_aniso_U_23
Na1 0.0155(3) 0.0175(3) 0.0152(2) -0.00088(18) 0.00403(19) 0.00032(18)
S1 0.01710(17) 0.02187(18) 0.01177(17) 0.00208(11) 0.00623(12) 0.00148(10)
S2 0.01414(17) 0.02106(18) 0.01238(17) 0.00310(10) 0.00394(11) 0.00173(10)
O1 0.0133(4) 0.0226(5) 0.0114(4) -0.0007(3) 0.0044(3) 0.0013(3)
O1W 0.0175(4) 0.0200(5) 0.0152(4) 0.0025(4) 0.0061(4) 0.0011(4)
O2W 0.0203(5) 0.0190(5) 0.0257(5) 0.0024(4) 0.0024(4) -0.0033(4)
N1 0.0121(5) 0.0214(5) 0.0118(5) 0.0007(4) 0.0040(4) 0.0013(4)
C1 0.0136(6) 0.0157(6) 0.0118(5) -0.0035(4) 0.0020(4) -0.0014(4)
C2 0.0141(6) 0.0226(6) 0.0100(5) -0.0014(5) 0.0036(4) 0.0014(4)
C3 0.0174(6) 0.0211(6) 0.0130(6) -0.0013(5) 0.0062(4) -0.0006(5)
C4 0.0166(6) 0.0260(6) 0.0167(6) 0.0060(5) 0.0038(5) 0.0034(5)
C5 0.0143(7) 0.0410(9) 0.0250(7) 0.0026(6) 0.0027(5) -0.0022(6)
C6 0.0172(8) 0.0670(13) 0.0528(11) 0.0100(8) 0.0015(7) -0.0184(10)
C7 0.0139(8) 0.0942(19) 0.0856(18) 0.0041(10) 0.0015(9) -0.0321(15)

loop_
_atom_type_symbol
_atom_type_description
_atom_type_scat_dispersion_real
_atom_type_scat_dispersion_imag
_atom_type_scat_source
C C 0.0181 0.0091 'International Tables Vol C Tables 4.2.6.8 and 6.1.1.4'
H H 0.0000 0.0000 'International Tables Vol C Tables 4.2.6.8 and 6.1.1.4'
N N 0.0311 0.0180 'International Tables Vol C Tables 4.2.6.8 and 6.1.1.4'
O O 0.0492 0.0322 'International Tables Vol C Tables 4.2.6.8 and 6.1.1.4'
Na Na 0.1353 0.1239 'International Tables Vol C Tables 4.2.6.8 and 6.1.1.4'
S S 0.3331 0.5567 'International Tables Vol C Tables 4.2.6.8 and 6.1.1.4'

loop_
_geom_angle_atom_site_label_1
_geom_angle_atom_site_label_2
_geom_angle_atom_site_label_3
_geom_angle_site_symmetry_1
_geom_angle_site_symmetry_3
_geom_angle
O2W Na1 O1W . . 102.22(4)
O2W Na1 O1W . 3_666 96.88(4)
O1W Na1 O1W . 3_666 90.49(4)
O2W Na1 O1 . . 169.54(4)
O1W Na1 O1 . . 87.95(4)
O1W Na1 O1 3_666 . 85.37(4)
O2W Na1 O1 . 3_656 83.15(4)
O1W Na1 O1 . 3_656 174.49(4)
O1W Na1 O1 3_666 3_656 90.05(4)
O1 Na1 O1 . 3_656 86.64(3)
O2W Na1 S2 . 2_645 85.90(3)
O1W Na1 S2 . 2_645 95.69(3)
O1W Na1 S2 3_666 2_645 172.54(3)
O1 Na1 S2 . 2_645 90.69(3)
O1 Na1 S2 3_656 2_645 83.39(3)
O2W Na1 Na1 . 3_666 103.57(4)
O1W Na1 Na1 . 3_666 45.89(3)
O1W Na1 Na1 3_666 3_666 44.60(3)
O1 Na1 Na1 . 3_666 85.23(3)
O1 Na1 Na1 3_656 3_666 134.40(3)
S2 Na1 Na1 2_645 3_666 141.41(3)
O2W Na1 Na1 . 3_656 125.82(4)
O1W Na1 Na1 . 3_656 131.86(3)
O1W Na1 Na1 3_666 3_656 86.89(3)
O1 Na1 Na1 . 3_656 43.93(2)
O1 Na1 Na1 3_656 3_656 42.71(2)
S2 Na1 Na1 2_645 3_656 85.882(19)
Na1 Na1 Na1 3_666 3_656 115.45(3)
O2W Na1 H2W1 . . 19.0(5)
O1W Na1 H2W1 . . 111.5(5)
O1W Na1 H2W1 3_666 . 112.5(5)
O1 Na1 H2W1 . . 152.6(6)
O1 Na1 H2W1 3_656 . 73.3(5)
S2 Na1 H2W1 2_645 . 69.0(5)
Na1 Na1 H2W1 3_666 . 122.2(5)
Na1 Na1 H2W1 3_656 . 113.8(5)
C1 S2 Na1 . 2_655 115.32(4)
C3 O1 Na1 . . 120.87(7)
C3 O1 Na1 . 3_656 115.00(8)
Na1 O1 Na1 . 3_656 93.36(3)
C3 O1 H1O . . 109.9(14)
Na1 O1 H1O . . 120.7(14)
Na1 O1 H1O 3_656 . 91.1(15)
Na1 O1W Na1 . 3_666 89.50(4)
Na1 O1W H1W1 . . 112.5(16)
Na1 O1W H1W1 3_666 . 124.5(15)
Na1 O1W H1W2 . . 122.7(16)
Na1 O1W H1W2 3_666 . 105.5(16)
H1W1 O1W H1W2 . . 103(2)
Na1 O2W H2W1 . . 99.2(15)
Na1 O2W H2W2 . . 118.2(16)
H2W1 O2W H2W2 . . 110(2)
C1 N1 C2 . . 122.02(10)
C1 N1 C4 . . 122.61(11)
C2 N1 C4 . . 115.15(10)
N1 C1 S2 . . 120.56(9)
N1 C1 S1 . . 119.09(9)
S2 C1 S1 . . 120.36(7)
N1 C2 C3 . . 111.54(10)
N1 C2 H2A . . 109.3
C3 C2 H2A . . 109.3
N1 C2 H2B . . 109.3
C3 C2 H2B . . 109.3
H2A C2 H2B . . 108.0
O1 C3 C2 . . 110.32(10)
O1 C3 H3A . . 109.6
C2 C3 H3A . . 109.6
O1 C3 H3B . . 109.6
C2 C3 H3B . . 109.6
H3A C3 H3B . . 108.1
N1 C4 C5 . . 111.56(12)
N1 C4 H4A . . 109.3
C5 C4 H4A . . 109.3
N1 C4 H4B . . 109.3
C5 C4 H4B . . 109.3
H4A C4 H4B . . 108.0
C6 C5 C4 . . 112.80(14)
C6 C5 H5A . . 109.0
C4 C5 H5A . . 109.0
C6 C5 H5B . . 109.0
C4 C5 H5B . . 109.0
H5A C5 H5B . . 107.8
C5 C6 C7 . . 111.93(18)
C5 C6 H6A . . 109.2
C7 C6 H6A . . 109.2
C5 C6 H6B . . 109.2
C7 C6 H6B . . 109.2
H6A C6 H6B . . 107.9
C6 C7 H7A . . 109.5
C6 C7 H7B . . 109.5
H7A C7 H7B . . 109.5
C6 C7 H7C . . 109.5
H7A C7 H7C . . 109.5
H7B C7 H7C . . 109.5

loop_
_geom_bond_atom_site_label_1
_geom_bond_atom_site_label_2
_geom_bond_site_symmetry_2
_geom_bond_distance
Na1 O2W . 2.3142(11)
Na1 O1W . 2.3544(11)
Na1 O1W 3_666 2.4074(11)
Na1 O1 . 2.4128(10)
Na1 O1 3_656 2.4677(10)
Na1 S2 2_645 3.0074(6)
Na1 Na1 3_666 3.3527(10)
Na1 Na1 3_656 3.5509(10)
Na1 H2W1 . 2.59(2)
S1 C1 . 1.7261(13)
S2 C1 . 1.7256(13)
S2 Na1 2_655 3.0073(6)
O1 C3 . 1.4386(14)
O1 Na1 3_656 2.4677(10)
O1 H1O . 0.82(2)
O1W Na1 3_666 2.4074(10)
O1W H1W1 . 0.82(2)
O1W H1W2 . 0.85(3)
O2W H2W1 . 0.86(2)
O2W H2W2 . 0.78(2)
N1 C1 . 1.3425(16)
N1 C2 . 1.4658(15)
N1 C4 . 1.4717(16)
C2 C3 . 1.5237(17)
C2 H2A . 0.9900
C2 H2B . 0.9900
C3 H3A . 0.9900
C3 H3B . 0.9900
C4 C5 . 1.525(2)
C4 H4A . 0.9900
C4 H4B . 0.9900
C5 C6 . 1.519(2)
C5 H5A . 0.9900
C5 H5B . 0.9900
C6 C7 . 1.526(3)
C6 H6A . 0.9900
C6 H6B . 0.9900
C7 H7A . 0.9800
C7 H7B . 0.9800
C7 H7C . 0.9800

loop_
_geom_hbond_atom_site_label_D
_geom_hbond_atom_site_label_H
_geom_hbond_atom_site_label_A
_geom_hbond_site_symmetry_A
_geom_hbond_distance_DH
_geom_hbond_distance_HA
_geom_hbond_distance_DA
_geom_hbond_angle_DHA
O1 H1O S1 4_566 0.82(2) 2.41(2) 3.2227(10) 167.6(19)
O1W H1W1 S2 . 0.82(2) 2.48(2) 3.2933(10) 168(2)
O1W H1W2 S2 2_655 0.85(3) 2.42(3) 3.2605(10) 171(2)
O2W H2W2 S1 2_655 0.78(2) 2.48(2) 3.2624(11) 173(2)

loop_
_geom_torsion_atom_site_label_1
_geom_torsion_atom_site_label_2
_geom_torsion_atom_site_label_3
_geom_torsion_atom_site_label_4
_geom_torsion_site_symmetry_1
_geom_torsion
C2 N1 C1 S2 . -5.92(16)
C4 N1 C1 S2 . 179.80(9)
C2 N1 C1 S1 . 173.66(9)
C4 N1 C1 S1 . -0.62(16)
Na1 S2 C1 N1 2_655 178.00(8)
Na1 S2 C1 S1 2_655 -1.57(9)
C1 N1 C2 C3 . 91.65(14)
C4 N1 C2 C3 . -93.68(13)
Na1 O1 C3 C2 . 102.88(10)
Na1 O1 C3 C2 3_656 -146.38(8)
N1 C2 C3 O1 . -176.02(9)
C1 N1 C4 C5 . 89.35(15)
C2 N1 C4 C5 . -85.29(13)
N1 C4 C5 C6 . -176.06(13)
C4 C5 C6 C7 . -176.34(18)

_cod_database_fobs_code 2241476
